data_4326605
loop_
_publ_author_name
'Purnandhu Bose'
'I. Ravikumar'
'Pradyut Ghosh'

_publ_section_title
;
 Anion Binding in the C3v-Symmetric Cavity of a Protonated Tripodal Amine
 Receptor: Potentiometric and Single Crystal X-ray Studies
;
_journal_name_full 'Inorganic Chemistry'
_journal_page_first 10693
_journal_page_last 10702
_journal_paper_doi 10.1021/ic2011502
_journal_volume 50
_journal_year 2011
_chemical_formula_sum 'C27 H24 F18 N4 O2'
_chemical_formula_weight 778.50
_chemical_name_systematic
; 
 ? 
;
_space_group_IT_number 14
_symmetry_cell_setting monoclinic
_symmetry_space_group_name_Hall '-P 2yn'
_symmetry_space_group_name_H-M 'P 1 21/n 1'
_atom_sites_solution_hydrogens geom
_atom_sites_solution_primary direct
_atom_sites_solution_secondary difmap
_audit_creation_method SHELXL-97
_cell_angle_alpha 90.00
_cell_angle_beta 103.529(14)
_cell_angle_gamma 90.00
_cell_formula_units_Z 4
_cell_length_a 11.374(6)
_cell_length_b 15.129(8)
_cell_length_c 20.042(11)
_cell_measurement_temperature 100(2)
_cell_volume 3353(3)
_computing_cell_refinement 'BRUKER APEX II'
_computing_data_collection 'BRUKER APEX II'
_computing_data_reduction 'BRUKER AXS SAINT'
_computing_molecular_graphics 'BRUKER SHELXTL'
_computing_publication_material 'MERCURY 1.4'
_computing_structure_refinement 'SHELXL-97 (Sheldrick, 1997)'
_computing_structure_solution 'SHELXS-97 (Sheldrick, 1990)'
_diffrn_ambient_temperature 100(2)
_diffrn_detector_area_resol_mean 3
_diffrn_measured_fraction_theta_full 0.996
_diffrn_measured_fraction_theta_max 0.996
_diffrn_measurement_device_type 'BRUKER CCD AREA DETECTOR'
_diffrn_measurement_method 'OMEGA SCAN'
_diffrn_radiation_monochromator graphite
_diffrn_radiation_source 'fine-focus sealed tube'
_diffrn_radiation_type MoK\a
_diffrn_radiation_wavelength 0.71073
_diffrn_reflns_av_R_equivalents 0.0708
_diffrn_reflns_av_sigmaI/netI 0.0428
_diffrn_reflns_limit_h_max 10
_diffrn_reflns_limit_h_min -10
_diffrn_reflns_limit_k_max 14
_diffrn_reflns_limit_k_min -14
_diffrn_reflns_limit_l_max 18
_diffrn_reflns_limit_l_min -18
_diffrn_reflns_number 17028
_diffrn_reflns_theta_full 19.23
_diffrn_reflns_theta_max 19.23
_diffrn_reflns_theta_min 1.70
_exptl_absorpt_coefficient_mu 0.167
_exptl_absorpt_correction_T_max 0.9835
_exptl_absorpt_correction_T_min 0.9333
_exptl_absorpt_correction_type multi-scan
_exptl_absorpt_process_details SADABS
_exptl_crystal_colour COLORLESS
_exptl_crystal_density_diffrn 1.542
_exptl_crystal_description BLOCK
_exptl_crystal_F_000 1568
_exptl_crystal_size_max 0.42
_exptl_crystal_size_mid 0.18
_exptl_crystal_size_min 0.10
_refine_diff_density_max 1.196
_refine_diff_density_min -0.283
_refine_diff_density_rms 0.117
_refine_ls_extinction_coef 0.019(5)
_refine_ls_extinction_expression Fc^*^=kFc[1+0.001xFc^2^\l^3^/sin(2\q)]^-1/4^
_refine_ls_extinction_method SHELXL
_refine_ls_goodness_of_fit_ref 1.476
_refine_ls_hydrogen_treatment constr
_refine_ls_matrix_type full
_refine_ls_number_parameters 461
_refine_ls_number_reflns 2789
_refine_ls_number_restraints 0
_refine_ls_restrained_S_all 1.476
_refine_ls_R_factor_all 0.1708
_refine_ls_R_factor_gt 0.1175
_refine_ls_shift/su_max 0.000
_refine_ls_shift/su_mean 0.000
_refine_ls_structure_factor_coef Fsqd
_refine_ls_weighting_details 'calc w=1/[\s^2^(Fo^2^)+(0.2000P)^2^+0.0000P] where P=(Fo^2^+2Fc^2^)/3'
_refine_ls_weighting_scheme calc
_refine_ls_wR_factor_gt 0.3301
_refine_ls_wR_factor_ref 0.3882
_reflns_number_gt 1544
_reflns_number_total 2789
_reflns_threshold_expression >2sigma(I)
_cod_data_source_file ic2011502_si_003.cif
_cod_data_source_block fluoride
_cod_database_code 4326605

loop_
_symmetry_equiv_pos_as_xyz
'x, y, z'
'-x+1/2, y+1/2, -z+1/2'
'-x, -y, -z'
'x-1/2, -y-1/2, z-1/2'

loop_
_atom_site_label
_atom_site_type_symbol
_atom_site_fract_x
_atom_site_fract_y
_atom_site_fract_z
_atom_site_U_iso_or_equiv
_atom_site_adp_type
_atom_site_occupancy
_atom_site_symmetry_multiplicity
_atom_site_calc_flag
_atom_site_refinement_flags
C1 C 0.4767(13) 0.3466(13) 0.8581(9) 0.126(5) Uani 1 1 d .
H1A H 0.4382 0.3654 0.8119 0.151 Uiso 1 1 calc R
H1B H 0.5635 0.3522 0.8638 0.151 Uiso 1 1 calc R
C2 C 0.4372(13) 0.4050(10) 0.9079(8) 0.114(5) Uani 1 1 d .
H2A H 0.4730 0.3852 0.9543 0.137 Uiso 1 1 calc R
H2B H 0.4643 0.4650 0.9031 0.137 Uiso 1 1 calc R
C3 C 0.2552(14) 0.4550(9) 0.9457(7) 0.104(4) Uani 1 1 d .
H3A H 0.2828 0.5157 0.9458 0.125 Uiso 1 1 calc R
H3B H 0.2858 0.4310 0.9913 0.125 Uiso 1 1 calc R
C4 C 0.1192(14) 0.4536(10) 0.9288(8) 0.086(4) Uani 1 1 d .
C5 C 0.052(2) 0.5096(11) 0.8819(9) 0.097(4) Uani 1 1 d .
C6 C -0.065(3) 0.5100(12) 0.8660(9) 0.114(5) Uani 1 1 d .
C7 C -0.1266(18) 0.4574(18) 0.8990(13) 0.123(6) Uani 1 1 d .
C8 C -0.064(2) 0.3995(13) 0.9488(12) 0.117(5) Uani 1 1 d .
C9 C 0.057(2) 0.3993(11) 0.9617(8) 0.099(4) Uani 1 1 d .
C10 C 0.5284(13) 0.2077(12) 0.9230(9) 0.133(6) Uani 1 1 d .
H10A H 0.5597 0.2496 0.9595 0.160 Uiso 1 1 calc R
H10B H 0.5964 0.1847 0.9068 0.160 Uiso 1 1 calc R
C11 C 0.4672(15) 0.1327(11) 0.9512(10) 0.144(6) Uani 1 1 d .
H11A H 0.4326 0.0921 0.9143 0.173 Uiso 1 1 calc R
H11B H 0.5268 0.1005 0.9850 0.173 Uiso 1 1 calc R
C12 C 0.3114(14) 0.0944(9) 1.0157(8) 0.117(5) Uani 1 1 d .
H12A H 0.2839 0.0482 0.9820 0.141 Uiso 1 1 calc R
H12B H 0.3711 0.0686 1.0533 0.141 Uiso 1 1 calc R
C13 C 0.2086(17) 0.1253(10) 1.0417(12) 0.101(5) Uani 1 1 d .
C14 C 0.094(2) 0.1133(11) 1.0013(10) 0.109(5) Uani 1 1 d .
C15 C -0.0024(16) 0.1413(11) 1.0296(13) 0.119(6) Uani 1 1 d .
C17 C 0.132(3) 0.1881(12) 1.1267(9) 0.132(7) Uani 1 1 d .
C16 C 0.017(3) 0.1787(12) 1.0912(12) 0.132(7) Uani 1 1 d .
C18 C 0.226(2) 0.1628(12) 1.1051(10) 0.114(6) Uani 1 1 d .
C19 C 0.4381(15) 0.2052(12) 0.8045(11) 0.141(6) Uani 1 1 d .
H19A H 0.4428 0.1423 0.8143 0.169 Uiso 1 1 calc R
H19B H 0.5057 0.2208 0.7850 0.169 Uiso 1 1 calc R
C20 C 0.3241(19) 0.2248(11) 0.7546(9) 0.139(6) Uani 1 1 d .
H20A H 0.3252 0.1983 0.7107 0.166 Uiso 1 1 calc R
H20B H 0.3152 0.2882 0.7482 0.166 Uiso 1 1 calc R
C21 C 0.0949(14) 0.2057(11) 0.7335(7) 0.109(5) Uani 1 1 d .
H21A H 0.0841 0.2689 0.7268 0.131 Uiso 1 1 calc R
H21B H 0.0915 0.1787 0.6892 0.131 Uiso 1 1 calc R
C22 C -0.0021(13) 0.1698(12) 0.7626(6) 0.088(4) Uani 1 1 d .
C23 C -0.0719(16) 0.2240(13) 0.7939(8) 0.097(4) Uani 1 1 d .
C24 C -0.1593(18) 0.1901(17) 0.8215(8) 0.115(5) Uani 1 1 d .
C25 C -0.1903(18) 0.1029(19) 0.8155(9) 0.120(5) Uani 1 1 d .
C26 C -0.125(2) 0.0504(13) 0.7826(10) 0.121(5) Uani 1 1 d .
C27 C -0.0331(18) 0.0846(15) 0.7560(8) 0.113(5) Uani 1 1 d .
N1 N 0.4464(10) 0.2532(10) 0.8669(7) 0.110(4) Uani 1 1 d .
N2 N 0.3041(9) 0.4031(7) 0.8956(5) 0.096(3) Uani 1 1 d .
H2C H 0.2800 0.3466 0.8968 0.116 Uiso 1 1 calc R
H2D H 0.2724 0.4241 0.8532 0.116 Uiso 1 1 calc R
N3 N 0.3694(9) 0.1656(7) 0.9837(5) 0.103(4) Uani 1 1 d .
H3C H 0.4012 0.2059 1.0159 0.123 Uiso 1 1 calc R
H3D H 0.3125 0.1929 0.9515 0.123 Uiso 1 1 calc R
N4 N 0.2159(10) 0.1875(7) 0.7809(6) 0.101(3) Uani 1 1 d .
H4C H 0.2251 0.1287 0.7865 0.121 Uiso 1 1 calc R
H4D H 0.2171 0.2113 0.8222 0.121 Uiso 1 1 calc R
O1W O 0.3766(15) 0.6374(10) 0.9174(6) 0.231(8) Uani 1 1 d .
O2W O 0.4473(11) 0.3041(9) 0.0625(5) 0.169(5) Uani 1 1 d .
F1 F 0.1093(9) 0.5664(6) 0.8500(5) 0.146(3) Uani 1 1 d .
F2 F -0.1303(10) 0.5662(8) 0.8220(6) 0.200(5) Uani 1 1 d .
F3 F -0.2462(11) 0.4580(8) 0.8886(7) 0.193(5) Uani 1 1 d .
F4 F -0.1221(10) 0.3447(7) 0.9835(6) 0.163(4) Uani 1 1 d .
F5 F 0.1180(8) 0.3435(5) 1.0111(4) 0.120(3) Uani 1 1 d .
F6 F 0.0782(8) 0.0729(6) 0.9414(5) 0.133(3) Uani 1 1 d .
F7 F -0.1138(10) 0.1275(7) 0.9857(6) 0.172(4) Uani 1 1 d .
F8 F -0.0866(11) 0.2060(8) 1.1099(7) 0.197(5) Uani 1 1 d .
F9 F 0.1418(12) 0.2268(8) 1.1889(5) 0.186(5) Uani 1 1 d .
F10 F 0.3347(11) 0.1725(7) 1.1437(5) 0.160(4) Uani 1 1 d .
F11 F -0.0469(7) 0.3096(6) 0.8016(4) 0.123(3) Uani 1 1 d .
F12 F -0.2207(8) 0.2436(7) 0.8538(6) 0.154(4) Uani 1 1 d .
F13 F -0.2789(9) 0.0722(8) 0.8411(6) 0.168(4) Uani 1 1 d .
F14 F -0.1519(11) -0.0367(7) 0.7751(5) 0.173(4) Uani 1 1 d .
F15 F 0.0275(10) 0.0291(6) 0.7229(5) 0.158(4) Uani 1 1 d .
F16 F 0.2001(5) 0.2490(4) 0.8981(3) 0.079(2) Uani 1 1 d .
F17 F 0.2771(12) 0.0180(7) 0.8183(5) 0.195(5) Uani 1 1 d .
F18 F 0.2059(9) 0.4253(7) 0.7619(5) 0.170(4) Uani 1 1 d .

loop_
_atom_site_aniso_label
_atom_site_aniso_U_11
_atom_site_aniso_U_22
_atom_site_aniso_U_33
_atom_site_aniso_U_23
_atom_site_aniso_U_13
_atom_site_aniso_U_12
C1 0.102(11) 0.148(16) 0.139(14) 0.010(12) 0.056(10) -0.028(10)
C2 0.087(11) 0.130(13) 0.124(12) 0.003(10) 0.021(9) -0.028(9)
C3 0.133(14) 0.075(10) 0.106(11) -0.005(8) 0.029(10) -0.020(9)
C4 0.107(13) 0.078(10) 0.076(10) -0.014(9) 0.024(10) -0.010(11)
C5 0.107(15) 0.089(12) 0.091(11) 0.014(10) 0.012(11) -0.005(11)
C6 0.120(18) 0.092(13) 0.117(14) 0.003(11) 0.003(14) 0.013(13)
C7 0.094(16) 0.123(17) 0.148(17) -0.042(14) 0.018(15) 0.001(15)
C8 0.120(18) 0.097(14) 0.151(17) -0.045(13) 0.067(15) -0.023(14)
C9 0.122(16) 0.089(12) 0.091(12) -0.023(10) 0.040(12) -0.010(11)
C10 0.087(10) 0.157(15) 0.169(16) 0.050(14) 0.055(11) 0.029(11)
C11 0.123(12) 0.125(14) 0.197(17) 0.027(13) 0.066(13) 0.054(11)
C12 0.148(14) 0.087(10) 0.109(11) 0.039(9) 0.014(11) 0.000(10)
C13 0.096(14) 0.095(10) 0.132(17) 0.028(10) 0.065(13) 0.011(9)
C14 0.116(15) 0.120(13) 0.097(13) 0.029(11) 0.041(14) -0.003(11)
C15 0.079(13) 0.116(13) 0.15(2) 0.033(12) 0.009(14) -0.026(10)
C17 0.20(2) 0.125(14) 0.066(14) -0.007(11) 0.022(17) -0.032(15)
C16 0.20(3) 0.141(16) 0.077(14) -0.011(12) 0.077(17) -0.015(15)
C18 0.146(19) 0.129(14) 0.085(16) 0.008(11) 0.067(15) 0.001(12)
C19 0.100(13) 0.153(16) 0.19(2) 0.016(15) 0.084(14) 0.014(11)
C20 0.172(18) 0.144(14) 0.140(15) -0.004(11) 0.119(15) -0.016(12)
C21 0.127(13) 0.139(13) 0.061(8) -0.005(9) 0.022(10) 0.009(10)
C22 0.109(11) 0.096(13) 0.058(8) -0.007(8) 0.017(8) -0.015(11)
C23 0.089(11) 0.124(17) 0.072(10) -0.006(11) 0.005(9) -0.003(12)
C24 0.104(14) 0.133(19) 0.099(13) -0.020(12) 0.004(11) 0.028(13)
C25 0.139(17) 0.130(19) 0.087(12) -0.002(12) 0.018(11) 0.007(15)
C26 0.154(16) 0.094(16) 0.109(13) -0.011(12) 0.016(12) -0.029(14)
C27 0.144(15) 0.100(16) 0.092(11) -0.029(10) 0.022(11) -0.001(12)
N1 0.094(9) 0.135(12) 0.118(11) 0.005(9) 0.060(8) 0.016(8)
N2 0.103(9) 0.084(8) 0.100(8) 0.004(6) 0.021(7) -0.003(6)
N3 0.080(7) 0.125(9) 0.102(8) 0.015(7) 0.021(6) 0.007(6)
N4 0.128(9) 0.094(8) 0.098(8) -0.008(6) 0.059(8) 0.006(7)
O1W 0.325(18) 0.265(17) 0.090(7) 0.016(9) 0.023(10) -0.169(14)
O2W 0.202(11) 0.196(11) 0.100(7) 0.000(7) 0.017(7) -0.094(9)
F1 0.167(8) 0.119(7) 0.137(7) 0.038(6) 0.008(6) -0.010(6)
F2 0.169(9) 0.183(10) 0.207(11) 0.038(9) -0.037(8) 0.047(8)
F3 0.120(8) 0.206(11) 0.244(13) -0.043(9) 0.026(8) 0.010(7)
F4 0.190(9) 0.148(8) 0.186(10) -0.042(7) 0.114(8) -0.052(7)
F5 0.173(8) 0.097(6) 0.098(6) 0.011(5) 0.050(6) 0.005(5)
F6 0.175(8) 0.140(7) 0.084(6) -0.016(5) 0.029(5) -0.015(6)
F7 0.124(8) 0.213(11) 0.182(10) 0.031(8) 0.045(7) -0.012(7)
F8 0.219(12) 0.202(11) 0.215(12) -0.009(9) 0.143(11) 0.016(9)
F9 0.278(14) 0.188(10) 0.111(8) -0.037(7) 0.083(8) -0.052(9)
F10 0.152(8) 0.188(10) 0.118(7) 0.014(6) -0.011(7) -0.034(7)
F11 0.143(7) 0.097(6) 0.124(7) -0.025(5) 0.022(5) 0.001(5)
F12 0.118(7) 0.174(9) 0.176(9) -0.044(7) 0.048(7) 0.012(6)
F13 0.129(7) 0.217(11) 0.164(9) 0.011(8) 0.044(7) -0.048(7)
F14 0.244(11) 0.119(8) 0.154(8) -0.002(7) 0.042(8) -0.040(8)
F15 0.205(9) 0.133(8) 0.148(8) -0.039(7) 0.064(7) 0.011(6)
F16 0.079(4) 0.091(5) 0.075(4) -0.006(3) 0.031(3) 0.001(3)
F17 0.273(13) 0.138(8) 0.150(9) -0.006(7) 0.004(8) 0.028(8)
F18 0.195(9) 0.191(9) 0.113(7) 0.017(7) 0.017(6) -0.012(7)

loop_
_atom_type_symbol
_atom_type_description
_atom_type_scat_dispersion_real
_atom_type_scat_dispersion_imag
_atom_type_scat_source
C C 0.0033 0.0016 'International Tables Vol C Tables 4.2.6.8 and 6.1.1.4'
H H 0.0000 0.0000 'International Tables Vol C Tables 4.2.6.8 and 6.1.1.4'
N N 0.0061 0.0033 'International Tables Vol C Tables 4.2.6.8 and 6.1.1.4'
O O 0.0106 0.0060 'International Tables Vol C Tables 4.2.6.8 and 6.1.1.4'
F F 0.0171 0.0103 'International Tables Vol C Tables 4.2.6.8 and 6.1.1.4'

loop_
_geom_angle_atom_site_label_1
_geom_angle_atom_site_label_2
_geom_angle_atom_site_label_3
_geom_angle
N1 C1 C2 111.9(12)
N1 C1 H1A 109.2
C2 C1 H1A 109.2
N1 C1 H1B 109.2
C2 C1 H1B 109.2
H1A C1 H1B 107.9
N2 C2 C1 109.7(12)
N2 C2 H2A 109.7
C1 C2 H2A 109.7
N2 C2 H2B 109.7
C1 C2 H2B 109.7
H2A C2 H2B 108.2
N2 C3 C4 111.7(11)
N2 C3 H3A 109.3
C4 C3 H3A 109.3
N2 C3 H3B 109.3
C4 C3 H3B 109.3
H3A C3 H3B 107.9
C9 C4 C5 116.1(16)
C9 C4 C3 122.0(17)
C5 C4 C3 121.9(17)
C6 C5 F1 118(2)
C6 C5 C4 123.6(17)
F1 C5 C4 118.4(19)
C5 C6 F2 123(2)
C5 C6 C7 120.2(18)
F2 C6 C7 116(3)
F3 C7 C6 124(3)
F3 C7 C8 117(3)
C6 C7 C8 119.6(18)
C9 C8 F4 120(2)
C9 C8 C7 117.9(18)
F4 C8 C7 122(2)
C8 C9 C4 122.6(18)
C8 C9 F5 118(2)
C4 C9 F5 119.5(19)
N1 C10 C11 112.1(13)
N1 C10 H10A 109.2
C11 C10 H10A 109.2
N1 C10 H10B 109.2
C11 C10 H10B 109.2
H10A C10 H10B 107.9
N3 C11 C10 111.5(12)
N3 C11 H11A 109.3
C10 C11 H11A 109.3
N3 C11 H11B 109.3
C10 C11 H11B 109.3
H11A C11 H11B 108.0
C13 C12 N3 113.2(11)
C13 C12 H12A 108.9
N3 C12 H12A 108.9
C13 C12 H12B 108.9
N3 C12 H12B 108.9
H12A C12 H12B 107.7
C18 C13 C14 120.8(15)
C18 C13 C12 121(2)
C14 C13 C12 118(2)
F6 C14 C13 120.0(19)
F6 C14 C15 124(2)
C13 C14 C15 116.1(17)
C16 C15 F7 126(2)
C16 C15 C14 121.9(18)
F7 C15 C14 112(2)
C18 C17 C16 124.5(19)
C18 C17 F9 122(3)
C16 C17 F9 113(3)
C15 C16 C17 117.7(19)
C15 C16 F8 115(3)
C17 C16 F8 128(2)
C17 C18 F10 121(2)
C17 C18 C13 118.9(19)
F10 C18 C13 120(2)
N1 C19 C20 111.0(14)
N1 C19 H19A 109.4
C20 C19 H19A 109.4
N1 C19 H19B 109.4
C20 C19 H19B 109.4
H19A C19 H19B 108.0
C19 C20 N4 109.8(13)
C19 C20 H20A 109.7
N4 C20 H20A 109.7
C19 C20 H20B 109.7
N4 C20 H20B 109.7
H20A C20 H20B 108.2
C22 C21 N4 110.1(11)
C22 C21 H21A 109.6
N4 C21 H21A 109.6
C22 C21 H21B 109.6
N4 C21 H21B 109.6
H21A C21 H21B 108.2
C27 C22 C23 116.7(15)
C27 C22 C21 121.6(18)
C23 C22 C21 121.6(17)
F11 C23 C24 118.9(19)
F11 C23 C22 119.9(18)
C24 C23 C22 121.0(17)
F12 C24 C23 119(2)
F12 C24 C25 118(2)
C23 C24 C25 122.2(18)
F13 C25 C24 121(2)
F13 C25 C26 123(2)
C24 C25 C26 116.5(19)
F14 C26 C25 119(2)
F14 C26 C27 120(2)
C25 C26 C27 121.3(17)
C22 C27 F15 120(2)
C22 C27 C26 122.1(16)
F15 C27 C26 118(2)
C19 N1 C10 109.5(14)
C19 N1 C1 110.5(14)
C10 N1 C1 114.8(14)
C2 N2 C3 114.2(11)
C2 N2 H2C 108.7
C3 N2 H2C 108.7
C2 N2 H2D 108.7
C3 N2 H2D 108.7
H2C N2 H2D 107.6
C12 N3 C11 113.3(12)
C12 N3 H3C 108.9
C11 N3 H3C 108.9
C12 N3 H3D 108.9
C11 N3 H3D 108.9
H3C N3 H3D 107.7
C21 N4 C20 113.6(13)
C21 N4 H4C 108.9
C20 N4 H4C 108.9
C21 N4 H4D 108.9
C20 N4 H4D 108.9
H4C N4 H4D 107.7

loop_
_geom_bond_atom_site_label_1
_geom_bond_atom_site_label_2
_geom_bond_distance
_geom_bond_site_symmetry_2
C1 N1 1.476(17) .
C1 C2 1.480(19) .
C1 H1A 0.9700 .
C1 H1B 0.9700 .
C2 N2 1.476(16) .
C2 H2A 0.9700 .
C2 H2B 0.9700 .
C3 N2 1.481(15) .
C3 C4 1.504(18) .
C3 H3A 0.9700 .
C3 H3B 0.9700 .
C4 C9 1.353(19) .
C4 C5 1.360(18) .
C5 C6 1.30(2) .
C5 F1 1.330(16) .
C6 F2 1.320(18) .
C6 C7 1.33(2) .
C7 F3 1.327(19) .
C7 C8 1.39(2) .
C8 C9 1.34(2) .
C8 F4 1.348(19) .
C9 F5 1.364(17) .
C10 N1 1.454(17) .
C10 C11 1.51(2) .
C10 H10A 0.9700 .
C10 H10B 0.9700 .
C11 N3 1.499(16) .
C11 H11A 0.9700 .
C11 H11B 0.9700 .
C12 C13 1.465(19) .
C12 N3 1.486(15) .
C12 H12A 0.9700 .
C12 H12B 0.9700 .
C13 C18 1.36(2) .
C13 C14 1.38(2) .
C14 F6 1.322(17) .
C14 C15 1.41(2) .
C15 C16 1.33(2) .
C15 F7 1.378(17) .
C17 C18 1.30(2) .
C17 C16 1.34(3) .
C17 F9 1.358(19) .
C16 F8 1.38(2) .
C18 F10 1.31(2) .
C19 N1 1.43(2) .
C19 C20 1.47(2) .
C19 H19A 0.9700 .
C19 H19B 0.9700 .
C20 N4 1.554(17) .
C20 H20A 0.9700 .
C20 H20B 0.9700 .
C21 C22 1.467(18) .
C21 N4 1.503(15) .
C21 H21A 0.9700 .
C21 H21B 0.9700 .
C22 C27 1.33(2) .
C22 C23 1.388(19) .
C23 F11 1.327(17) .
C23 C24 1.35(2) .
C24 F12 1.332(18) .
C24 C25 1.36(2) .
C25 F13 1.32(2) .
C25 C26 1.36(2) .
C26 F14 1.354(17) .
C26 C27 1.38(2) .
C27 F15 1.355(16) .
N2 H2C 0.9000 .
N2 H2D 0.9000 .
N3 H3C 0.9000 .
N3 H3D 0.9000 .
N4 H4C 0.9000 .
N4 H4D 0.9000 .
F16 F16 0.000(16) 1
F17 F17 0.00(3) 1
F18 F18 0.00(3) 1

loop_
_geom_hbond_atom_site_label_D
_geom_hbond_atom_site_label_H
_geom_hbond_atom_site_label_A
_geom_hbond_distance_DH
_geom_hbond_distance_HA
_geom_hbond_distance_DA
_geom_hbond_angle_DHA
_geom_hbond_site_symmetry_A
N2 H2C F16 0.90 1.74 2.620(11) 166.3 1
N2 H2D F18 0.90 1.81 2.673(13) 159.9 1
N3 H3D F16 0.90 1.69 2.587(11) 173.8 1
N4 H4D F16 0.90 1.68 2.572(11) 171.9 1
N3 H3C O2W 0.90 1.77 2.649(16) 165.3 1_556
N4 H4C F17 0.90 1.84 2.716(15) 164.2 1
